data_7712345
loop_
_publ_author_name
'Somnath, Somnath'
'Ahmad, Musheer'
'Siddiqui, Kafeel Ahmad'

_publ_section_title
;
 Ratiometric Luminescent Sensing of Biomarker for Sugar Consumption in
 Aqueous Medium by Cu(II) Coordination Polymer
;
_journal_name_full 'Dalton Transactions'
_journal_paper_doi 10.1039/D3DT00022B
_journal_year 2023
_chemical_formula_moiety 'C26 H32 Cu N4 O8'
_chemical_formula_sum 'C26 H32 Cu N4 O8'
_chemical_formula_weight 592.11
_space_group_crystal_system triclinic
_space_group_IT_number 2
_space_group_name_Hall '-P 1'
_space_group_name_H-M_alt 'P -1'
_symmetry_Int_Tables_number 2
_atom_sites_solution_primary iterative
_audit_creation_date 2022-04-19
_audit_creation_method
;
Olex2 1.2
(compiled 2018.05.29 svn.r3508 for OlexSys, GUI svn.r5506)
;
_audit_update_record
;
2023-01-02 deposited with the CCDC.	2023-02-21 downloaded from the CCDC.
;
_cell_angle_alpha 92.125(5)
_cell_angle_beta 93.821(6)
_cell_angle_gamma 118.349(6)
_cell_formula_units_Z 1
_cell_length_a 8.4173(5)
_cell_length_b 8.4366(5)
_cell_length_c 10.5472(7)
_cell_measurement_reflns_used 6516
_cell_measurement_temperature 293(2)
_cell_measurement_theta_max 26.6350
_cell_measurement_theta_min 2.7350
_cell_volume 655.68(8)
_computing_cell_refinement 'CrysAlisPro 1.171.40.82a (Rigaku OD, 2020)'
_computing_data_collection 'CrysAlisPro 1.171.40.82a (Rigaku OD, 2020)'
_computing_data_reduction 'CrysAlisPro 1.171.40.82a (Rigaku OD, 2020)'
_computing_molecular_graphics 'Olex2 (Dolomanov et al., 2009)'
_computing_publication_material 'Olex2 (Dolomanov et al., 2009)'
_computing_structure_refinement 'olex2.refine (Bourhis et al., 2015)'
_computing_structure_solution 'olex2.solve (Bourhis et al., 2015)'
_diffrn_ambient_temperature 293(2)
_diffrn_detector 'Hybrid Pixel Array Detector'
_diffrn_detector_area_resol_mean 10.0000
_diffrn_detector_type HyPix3000
_diffrn_measured_fraction_theta_full 0.9996
_diffrn_measured_fraction_theta_max 0.9996
_diffrn_measurement_details
;
List of Runs (angles in degrees, time in seconds):

  # Type    Start    End  Width  t~exp~   \w     \q     \k     \f   Frames
#--------------------------------------------------------------------------
  1  \w    -26.00  10.00   0.50    9.51    --   10.08 -37.00   0.00   72
  2  \w     -6.00  24.00   0.50    9.51    --  -11.09 -99.00  30.00   60
  3  \w     12.00  61.00   0.50    9.51    --   10.08-125.00   0.00   98
  4  \w     14.00  63.00   0.50    9.51    --   10.08-129.00 -22.00   98
  5  \w     12.00  61.00   0.50    9.51    --   10.08-125.00 -60.00   98
  6  \w     16.00  60.00   0.50    9.51    --   10.08-125.00-150.00   88
  7  \w    -13.00  16.00   0.50    9.51    --  -11.09 -99.00-120.00   58
  8  \w    -15.00  10.00   0.50    9.51    --  -11.09 -57.00 -90.00   50
  9  \w    -21.00  21.00   0.50    9.51    --  -11.09 -99.00 -30.00   84
 10  \w     12.00  61.00   0.50    9.51    --   10.08-125.00  60.00   98
 11  \w     20.00  70.00   0.50    9.51    --   10.08-140.00 163.00  100
 12  \w     -5.00  65.00   0.50    9.51    --   10.08  37.00-120.00  140
 13  \w     -1.00  35.00   0.50    9.51    --   10.08  37.00-150.00   72
 14  \w    -11.00  78.00   0.50    9.51    --   10.08  57.00-120.00  178
 15  \w    -11.00  78.00   0.50    9.51    --   10.08  57.00   0.00  178
 16  \w    -31.00   4.00   0.50    9.51    --  -11.09 -19.00-150.00   70
 17  \w    -55.00 -10.00   0.50    9.51    --   10.08 -19.00 -90.00   90
 18  \w    -55.00   9.00   0.50    9.51    --   10.08 -37.00 -30.00  128
 19  \w    -57.00  30.00   0.50    9.51    --   10.08 -57.00  90.00  174
 20  \w     12.00  61.00   0.50    9.51    --   10.08-125.00 120.00   98
 21  \w    -22.00  17.00   0.50    9.51    --  -11.09 -99.00 150.00   78
 22  \w    -48.00   1.00   0.50    9.51    --  -11.09 -19.00 120.00   98
 23  \w    -62.00   5.00   0.50    9.51    --   10.08 -19.00  90.00  134
 24  \w    -74.00  -9.00   0.50    9.51    --  -11.09 -37.00   0.00  130
 25  \w    -79.00 -43.00   0.50    9.51    --  -11.09 -57.00 -90.00   72
 26  \w    -81.00 -37.00   0.50    9.51    --  -11.09 -19.00-150.00   88
 27  \w    -13.00  13.00   0.50    9.51    --  -11.09 -99.00-180.00   52
 28  \w    -83.00 -52.00   0.50    9.51    --  -11.09 -19.00 120.00   62
;
_diffrn_measurement_device 'four-circle diffractometer'
_diffrn_measurement_device_type 'XtaLAB Synergy, Dualflex, HyPix3000'
_diffrn_measurement_method '\w scans'
_diffrn_orient_matrix_type 'CrysAlisPro convention (1999,Acta A55,543-557)'
_diffrn_orient_matrix_UB_11 0.0281117000
_diffrn_orient_matrix_UB_12 0.0056008000
_diffrn_orient_matrix_UB_13 0.0656716000
_diffrn_orient_matrix_UB_21 -0.0832517000
_diffrn_orient_matrix_UB_22 -0.0062336000
_diffrn_orient_matrix_UB_23 0.0158655000
_diffrn_orient_matrix_UB_31 -0.0391388000
_diffrn_orient_matrix_UB_32 -0.0954575000
_diffrn_orient_matrix_UB_33 -0.0024933000
_diffrn_radiation_monochromator mirror
_diffrn_radiation_probe x-ray
_diffrn_radiation_type 'Mo K\a'
_diffrn_radiation_wavelength 0.71073
_diffrn_reflns_av_R_equivalents 0.0922
_diffrn_reflns_av_unetI/netI 0.0611
_diffrn_reflns_limit_h_max 10
_diffrn_reflns_limit_h_min -10
_diffrn_reflns_limit_k_max 10
_diffrn_reflns_limit_k_min -10
_diffrn_reflns_limit_l_max 13
_diffrn_reflns_limit_l_min -13
_diffrn_reflns_number 15059
_diffrn_reflns_theta_full 25.4999
_diffrn_reflns_theta_max 25.50
_diffrn_reflns_theta_min 1.94
_diffrn_source 'micro-focus sealed X-ray tube'
_diffrn_source_type 'PhotonJet (Mo) X-ray Source'
_exptl_absorpt_coefficient_mu 0.890
_exptl_absorpt_correction_T_max 1.00000
_exptl_absorpt_correction_T_min 0.81860
_exptl_absorpt_correction_type multi-scan
_exptl_absorpt_process_details
;
CrysAlisPro 1.171.40.82a (Rigaku Oxford Diffraction, 2020)
Empirical absorption correction using spherical harmonics,
implemented in SCALE3 ABSPACK scaling algorithm.
;
_exptl_crystal_colour blue
_exptl_crystal_colour_primary blue
_exptl_crystal_density_diffrn 1.4994
_exptl_crystal_description needle
_exptl_crystal_F_000 309.4905
_exptl_crystal_size_max 0.47
_exptl_crystal_size_mid 0.27
_exptl_crystal_size_min 0.14
_refine_diff_density_max 2.9457
_refine_diff_density_min -1.1300
_refine_diff_density_rms 0.2956
_refine_ls_d_res_high 0.8255
_refine_ls_d_res_low 10.4915
_refine_ls_goodness_of_fit_ref 1.0425
_refine_ls_hydrogen_treatment constr
_refine_ls_matrix_type full
_refine_ls_number_constraints 27
_refine_ls_number_parameters 179
_refine_ls_number_reflns 2447
_refine_ls_number_restraints 0
_refine_ls_restrained_S_all 1.0425
_refine_ls_R_factor_all 0.1501
_refine_ls_R_factor_gt 0.1362
_refine_ls_shift/su_max 0.0010
_refine_ls_shift/su_mean 0.0002
_refine_ls_structure_factor_coef Fsqd
_refine_ls_weighting_details 'w=1/[\s^2^(Fo^2^)+(0.1683P)^2^+16.5779P] where P=(Fo^2^+2Fc^2^)/3'
_refine_ls_weighting_scheme calc
_refine_ls_wR_factor_gt 0.4106
_refine_ls_wR_factor_ref 0.4186
_reflns_Friedel_coverage 0.0
_reflns_limit_h_max 10
_reflns_limit_h_min -10
_reflns_limit_k_max 10
_reflns_limit_k_min -10
_reflns_limit_l_max 12
_reflns_limit_l_min 0
_reflns_number_gt 2035
_reflns_number_total 2447
_reflns_threshold_expression I>=2u(I)
_cod_data_source_file d3dt00022b2.cif
_cod_data_source_block WW-31
_cod_original_cell_volume 655.69(8)
_cod_database_code 7712345
_chemical_oxdiff_formula 'C24 H28 Cu1 N4 O10 '
_diffrn_oxdiff_digest_frames
;
013bd807fb85193eae458cd2d403916b00007228f16
;
_reflns_odcompleteness_completeness 99.85
_reflns_odcompleteness_iscentric 1
_reflns_odcompleteness_theta 26.32
_olex2_refinement_description
;
1. Fixed Uiso
 At 1.2 times of:
  All C(H) groups, All C(H,H) groups
 At 1.5 times of:
  All O(H) groups
2.a Secondary CH2 refined with riding coordinates:
 C4(H4a,H4b), C2(H2a,H2b), C3(H3a,H3b), C10(H10a,H10b), C5(H5a,H5b)
2.b Aromatic/amide H refined with riding coordinates:
 C7(H7), C12(H12), C9(H9), C8(H8), C13(H13)
2.c Idealised tetrahedral OH refined as rotating group:
 O3(H3)
;
_olex2_submission_special_instructions 'No special instructions were received'
_oxdiff_exptl_absorpt_empirical_details
;
Empirical correction (ABSPACK) includes:
- Absorption correction using spherical harmonics
- Frame scaling
;
_oxdiff_exptl_absorpt_empirical_full_max 1.599
_oxdiff_exptl_absorpt_empirical_full_min 0.666

loop_
_space_group_symop_id
_space_group_symop_operation_xyz
1 x,y,z
2 -x,-y,-z

loop_
_atom_site_label
_atom_site_type_symbol
_atom_site_fract_x
_atom_site_fract_y
_atom_site_fract_z
_atom_site_U_iso_or_equiv
_atom_site_adp_type
_atom_site_occupancy
_atom_site_site_symmetry_order
_atom_site_refinement_flags_posn
_atom_site_refinement_flags_adp
_atom_site_refinement_flags_occupancy
Cu1 Cu 0.5 1.0 0.5 0.0420(7) Uani 1.000000 2 S T P
O1 O 0.3544(13) 0.8887(13) 0.3363(8) 0.051(2) Uani 1.000000 1 . . .
O2 O 0.0939(15) 0.8791(17) 0.3865(11) 0.070(3) Uani 1.000000 1 . . .
O3 O 0.2184(14) 0.9891(16) -0.3784(10) 0.063(3) Uani 1.000000 1 . . .
H3 H 0.181(19) 0.933(10) -0.449(3) 0.094(4) Uiso 1.000000 1 GR . .
O4 O -0.0255(18) 0.750(2) -0.3187(13) 0.092(4) Uani 1.000000 1 . . .
N1 N 0.4432(16) 0.7591(15) 0.5570(12) 0.052(3) Uani 1.000000 1 . . .
N2 N 0.4645(17) 0.5407(16) 0.6471(11) 0.052(3) Uani 1.000000 1 . . .
C1 C 0.1863(18) 0.8502(18) 0.3098(12) 0.046(3) Uani 1.000000 1 . . .
C2 C 0.106(2) 0.778(2) 0.1793(14) 0.057(4) Uani 1.000000 1 . . .
H2a H 0.108(2) 0.665(2) 0.1635(14) 0.069(4) Uiso 1.000000 1 R . .
H2b H -0.020(2) 0.751(2) 0.1738(14) 0.069(4) Uiso 1.000000 1 R . .
C3 C 0.194(2) 0.896(2) 0.0749(13) 0.057(4) Uani 1.000000 1 . . .
H3a H 0.194(2) 1.010(2) 0.0916(13) 0.069(4) Uiso 1.000000 1 R . .
H3b H 0.320(2) 0.922(2) 0.0799(13) 0.069(4) Uiso 1.000000 1 R . .
C4 C 0.113(2) 0.826(2) -0.0571(14) 0.062(4) Uani 1.000000 1 . . .
H4a H 0.110(2) 0.710(2) -0.0733(14) 0.075(5) Uiso 1.000000 1 R . .
H4b H -0.011(2) 0.804(2) -0.0633(14) 0.075(5) Uiso 1.000000 1 R . .
C5 C 0.207(2) 0.944(3) -0.1609(16) 0.070(4) Uani 1.000000 1 . . .
H5a H 0.222(2) 1.063(3) -0.1394(16) 0.084(5) Uiso 1.000000 1 R . .
H5b H 0.328(2) 0.956(3) -0.1591(16) 0.084(5) Uiso 1.000000 1 R . .
C6 C 0.124(2) 0.888(2) -0.2918(15) 0.058(4) Uani 1.000000 1 . . .
C7 C 0.5503(18) 0.7136(17) 0.6218(11) 0.044(3) Uani 1.000000 1 . . .
H7 H 0.6719(18) 0.7921(17) 0.6472(11) 0.053(3) Uiso 1.000000 1 R . .
C8 C 0.274(2) 0.602(2) 0.5391(14) 0.058(4) Uani 1.000000 1 . . .
H8 H 0.170(2) 0.592(2) 0.4951(14) 0.070(4) Uiso 1.000000 1 R . .
C9 C 0.290(2) 0.471(2) 0.5966(15) 0.059(4) Uani 1.000000 1 . . .
H9 H 0.198(2) 0.353(2) 0.6009(15) 0.071(4) Uiso 1.000000 1 R . .
C10 C 0.540(2) 0.453(2) 0.7297(13) 0.056(4) Uani 1.000000 1 . . .
H10a H 0.481(2) 0.325(2) 0.7038(13) 0.067(4) Uiso 1.000000 1 R . .
H10b H 0.669(2) 0.503(2) 0.7198(13) 0.067(4) Uiso 1.000000 1 R . .
C11 C 0.5157(19) 0.4792(18) 0.8698(12) 0.047(3) Uani 1.000000 1 . . .
C12 C 0.427(2) 0.566(2) 0.9111(14) 0.063(4) Uani 1.000000 1 . . .
H12 H 0.372(2) 0.609(2) 0.8524(14) 0.076(5) Uiso 1.000000 1 R . .
C13 C 0.417(3) 0.593(3) 1.0427(15) 0.069(5) Uani 1.000000 1 . . .
H13 H 0.363(3) 0.661(3) 1.0698(15) 0.082(6) Uiso 1.000000 1 R . .

loop_
_atom_site_aniso_label
_atom_site_aniso_U_11
_atom_site_aniso_U_22
_atom_site_aniso_U_33
_atom_site_aniso_U_12
_atom_site_aniso_U_13
_atom_site_aniso_U_23
Cu1 0.0384(12) 0.0384(12) 0.0381(12) 0.0099(9) -0.0012(8) 0.0031(8)
O1 0.049(5) 0.056(5) 0.041(5) 0.019(4) 0.003(4) 0.006(4)
O2 0.063(7) 0.089(8) 0.059(6) 0.036(6) 0.022(5) 0.011(6)
O3 0.053(6) 0.080(7) 0.051(6) 0.029(5) 0.005(5) 0.005(5)
O4 0.070(8) 0.099(10) 0.069(8) 0.010(7) -0.004(6) -0.001(7)
N1 0.050(6) 0.045(6) 0.060(7) 0.022(5) 0.009(5) 0.006(5)
N2 0.063(7) 0.057(7) 0.043(6) 0.034(6) 0.010(5) 0.010(5)
C1 0.048(7) 0.047(7) 0.040(7) 0.022(6) -0.005(6) -0.001(5)
C2 0.047(8) 0.063(9) 0.053(8) 0.021(7) -0.000(6) 0.003(7)
C3 0.063(9) 0.063(9) 0.045(7) 0.030(7) -0.004(6) 0.002(6)
C4 0.061(9) 0.075(10) 0.049(8) 0.034(8) -0.009(7) -0.009(7)
C5 0.068(10) 0.079(11) 0.053(9) 0.027(9) 0.007(7) 0.004(8)
C6 0.049(8) 0.067(9) 0.056(8) 0.025(7) 0.006(7) 0.007(7)
C7 0.050(7) 0.043(7) 0.036(6) 0.019(6) 0.001(5) 0.008(5)
C8 0.059(9) 0.067(9) 0.051(8) 0.033(8) 0.007(7) 0.011(7)
C9 0.053(8) 0.047(8) 0.067(9) 0.015(7) 0.010(7) 0.008(7)
C10 0.076(10) 0.063(9) 0.046(8) 0.044(8) 0.019(7) 0.015(6)
C11 0.056(8) 0.046(7) 0.044(7) 0.027(6) 0.011(6) 0.008(5)
C12 0.085(11) 0.080(10) 0.049(8) 0.058(10) 0.010(7) 0.018(7)
C13 0.102(13) 0.091(12) 0.050(8) 0.074(11) 0.025(8) 0.020(8)

loop_
_atom_type_symbol
_atom_type_scat_dispersion_real
_atom_type_scat_dispersion_imag
_atom_type_scat_Cromer_Mann_a1
_atom_type_scat_Cromer_Mann_a2
_atom_type_scat_Cromer_Mann_a3
_atom_type_scat_Cromer_Mann_a4
_atom_type_scat_Cromer_Mann_b1
_atom_type_scat_Cromer_Mann_b2
_atom_type_scat_Cromer_Mann_b3
_atom_type_scat_Cromer_Mann_b4
_atom_type_scat_Cromer_Mann_c
_atom_type_scat_source
_atom_type_scat_dispersion_source
H 0.00000 0.00000 0.49300 0.32291 0.14019 0.04081 10.51090 26.12570 3.14236 57.79970 0.0030380000826 'International Tables Volume C Table 6.1.1.4 (pp. 500-502)' 'Henke, Gullikson and Davis, At. Data and Nucl. Data Tables, 1993, 54, 2'
C 0.00347 0.00161 2.31000 1.02000 1.58860 0.86500 20.84390 10.20750 0.56870 51.65120 0.215599998832 'International Tables Volume C Table 6.1.1.4 (pp. 500-502)' 'Henke, Gullikson and Davis, At. Data and Nucl. Data Tables, 1993, 54, 2'
Cu 0.34125 1.28947 13.33800 7.16760 5.61580 1.67350 3.58280 0.24700 11.39660 64.81260 1.19099998474 'International Tables Volume C Table 6.1.1.4 (pp. 500-502)' 'Henke, Gullikson and Davis, At. Data and Nucl. Data Tables, 1993, 54, 2'
O 0.01158 0.00611 3.04850 2.28680 1.54630 0.86700 13.27710 5.70110 0.32390 32.90890 0.250800013542 'International Tables Volume C Table 6.1.1.4 (pp. 500-502)' 'Henke, Gullikson and Davis, At. Data and Nucl. Data Tables, 1993, 54, 2'
N 0.00653 0.00323 12.21260 3.13220 2.01250 1.16630 0.00570 9.89330 28.99750 0.58260 -11.5290002823 'International Tables Volume C Table 6.1.1.4 (pp. 500-502)' 'Henke, Gullikson and Davis, At. Data and Nucl. Data Tables, 1993, 54, 2'

loop_
_geom_angle_atom_site_label_1
_geom_angle_atom_site_label_2
_geom_angle_atom_site_label_3
_geom_angle
_geom_angle_site_symmetry_1
_geom_angle_site_symmetry_3
_geom_angle_publ_flag
O1 Cu1 O1 180.0 2_676 . ?
N1 Cu1 O1 90.8(4) 2_676 2_676 ?
N1 Cu1 O1 89.2(4) 2_676 . ?
N1 Cu1 O1 89.2(4) . 2_676 ?
N1 Cu1 O1 90.8(4) . . ?
N1 Cu1 N1 180.0 2_676 . ?
C1 O1 Cu1 125.5(8) . . ?
C6 O3 H3 109.5 . . ?
C7 N1 Cu1 128.0(9) . . ?
C8 N1 Cu1 126.4(10) . . ?
C8 N1 C7 105.5(11) . . ?
C9 N2 C7 107.4(12) . . ?
C10 N2 C7 125.2(13) . . ?
C10 N2 C9 126.9(13) . . ?
O2 C1 O1 124.1(12) . . ?
C2 C1 O1 116.7(12) . . ?
C2 C1 O2 119.1(13) . . ?
H2a C2 C1 108.1(8) . . ?
H2b C2 C1 108.1(8) . . ?
H2b C2 H2a 107.3 . . ?
C3 C2 C1 117.0(13) . . ?
C3 C2 H2a 108.1(9) . . ?
C3 C2 H2b 108.1(8) . . ?
H3a C3 C2 107.9(9) . . ?
H3b C3 C2 107.9(8) . . ?
H3b C3 H3a 107.2 . . ?
C4 C3 C2 117.5(13) . . ?
C4 C3 H3a 107.9(9) . . ?
C4 C3 H3b 107.9(9) . . ?
H4a C4 C3 108.2(9) . . ?
H4b C4 C3 108.2(9) . . ?
H4b C4 H4a 107.3 . . ?
C5 C4 C3 116.5(14) . . ?
C5 C4 H4a 108.2(10) . . ?
C5 C4 H4b 108.2(9) . . ?
H5a C5 C4 107.7(10) . . ?
H5b C5 C4 107.7(9) . . ?
H5b C5 H5a 107.1 . . ?
C6 C5 C4 118.6(14) . . ?
C6 C5 H5a 107.7(10) . . ?
C6 C5 H5b 107.7(9) . . ?
O4 C6 O3 122.7(15) . . ?
C5 C6 O3 115.5(14) . . ?
C5 C6 O4 121.8(15) . . ?
N2 C7 N1 111.7(12) . . ?
H7 C7 N1 124.1(8) . . ?
H7 C7 N2 124.1(8) . . ?
H8 C8 N1 125.9(8) . . ?
C9 C8 N1 108.2(13) . . ?
C9 C8 H8 125.9(9) . . ?
C8 C9 N2 107.2(13) . . ?
H9 C9 N2 126.4(8) . . ?
H9 C9 C8 126.4(9) . . ?
H10a C10 N2 109.2(8) . . ?
H10b C10 N2 109.2(8) . . ?
H10b C10 H10a 107.89474875(4) . . ?
C11 C10 N2 112.1(11) . . ?
C11 C10 H10a 109.2(8) . . ?
C11 C10 H10b 109.2(8) . . ?
C12 C11 C10 123.7(13) . . ?
C13 C11 C10 118.1(12) 2_667 . ?
C13 C11 C12 118.2(13) 2_667 . ?
H12 C12 C11 119.7(9) . . ?
C13 C12 C11 120.6(14) . . ?
C13 C12 H12 119.7(9) . . ?
C12 C13 C11 121.0(14) . 2_667 ?
H13 C13 C11 119.5(8) . 2_667 ?
H13 C13 C12 119.5(9) . . ?

loop_
_geom_bond_atom_site_label_1
_geom_bond_atom_site_label_2
_geom_bond_distance
_geom_bond_site_symmetry_2
_geom_bond_publ_flag
Cu1 O1 1.968(9) . ?
Cu1 O1 1.968(9) 2_676 ?
Cu1 N1 1.981(11) . ?
Cu1 N1 1.981(11) 2_676 ?
O1 C1 1.300(16) . ?
O2 C1 1.252(17) . ?
O3 H3 0.8200 . ?
O3 C6 1.306(18) . ?
O4 C6 1.247(19) . ?
N1 C7 1.302(17) . ?
N1 C8 1.401(19) . ?
N2 C7 1.332(17) . ?
N2 C9 1.359(19) . ?
N2 C10 1.460(18) . ?
C1 C2 1.463(19) . ?
C2 H2a 0.9700 . ?
C2 H2b 0.9700 . ?
C2 C3 1.49(2) . ?
C3 H3a 0.9700 . ?
C3 H3b 0.9700 . ?
C3 C4 1.477(19) . ?
C4 H4a 0.9700 . ?
C4 H4b 0.9700 . ?
C4 C5 1.50(2) . ?
C5 H5a 0.9700 . ?
C5 H5b 0.9700 . ?
C5 C6 1.46(2) . ?
C7 H7 0.9300 . ?
C8 H8 0.9300 . ?
C8 C9 1.34(2) . ?
C9 H9 0.9300 . ?
C10 H10a 0.9700 . ?
C10 H10b 0.9700 . ?
C10 C11 1.527(19) . ?
C11 C12 1.35(2) . ?
C11 C13 1.36(2) 2_667 ?
C12 H12 0.9300 . ?
C12 C13 1.41(2) . ?
C13 H13 0.9300 . ?
